data_7041351
loop_
_publ_author_name
'Hanf, S.'
'Garc\'ia-Rodr\'iguez, R'
'Feldmann, S.'
'Bond, A. D.'
'Hey-Hawkins, E'
'Wright, D. S.'

_publ_section_title
;
 Multidentate 2-pyridyl-phosphine ligands - towards ligand tuning and
 chirality.
;
_journal_issue 3
_journal_name_full 'Dalton transactions (Cambridge, England : 2003)'
_journal_page_first 814
_journal_page_last 824
_journal_paper_doi 10.1039/c6dt04390a
_journal_volume 46
_journal_year 2017
_chemical_formula_moiety 'C34 H44 Cu2 N6 O2 P2 2+, 2(F6 P -)'
_chemical_formula_sum 'C34 H44 Cu2 F12 N6 O2 P4'
_chemical_formula_weight 1047.71
_space_group_crystal_system monoclinic
_space_group_IT_number 14
_space_group_name_Hall '-P 2ybc'
_space_group_name_H-M_alt 'P 1 21/c 1'
_symmetry_space_group_name_Hall '-P 2ybc'
_symmetry_space_group_name_H-M 'P 1 21/c 1'
_atom_sites_solution_hydrogens geom
_audit_creation_method SHELXL-2014/7
_audit_update_record
;
2016-09-22 deposited with the CCDC.
2016-12-07 downloaded from the CCDC.
;
_cell_angle_alpha 90
_cell_angle_beta 92.8680(10)
_cell_angle_gamma 90
_cell_formula_units_Z 2
_cell_length_a 10.3510(2)
_cell_length_b 10.4256(2)
_cell_length_c 20.5378(4)
_cell_measurement_reflns_used 9989
_cell_measurement_temperature 180(2)
_cell_measurement_theta_max 66.60
_cell_measurement_theta_min 4.28
_cell_volume 2213.57(7)
_computing_cell_refinement 'SAINT (Bruker, 2014)'
_computing_data_collection 'APEX2 (Bruker, 2014)'
_computing_data_reduction SAINT
_computing_molecular_graphics 'Mercury (Macrae et al., 2008)'
_computing_publication_material SHELXL
_computing_structure_refinement 'SHELXL (Sheldrick, 2015)'
_computing_structure_solution 'SHELXT (Sheldrick, 2015)'
_diffrn_ambient_temperature 180(2)
_diffrn_measured_fraction_theta_full 0.997
_diffrn_measured_fraction_theta_max 0.997
_diffrn_measurement_device_type 'Bruker D8-QUEST PHOTON-100'
_diffrn_measurement_method '\w and \f-scans'
_diffrn_radiation_type CuK\a
_diffrn_radiation_wavelength 1.54178
_diffrn_reflns_av_R_equivalents 0.0364
_diffrn_reflns_av_unetI/netI 0.0218
_diffrn_reflns_Laue_measured_fraction_full 0.997
_diffrn_reflns_Laue_measured_fraction_max 0.997
_diffrn_reflns_limit_h_max 12
_diffrn_reflns_limit_h_min -12
_diffrn_reflns_limit_k_max 12
_diffrn_reflns_limit_k_min -12
_diffrn_reflns_limit_l_max 24
_diffrn_reflns_limit_l_min -24
_diffrn_reflns_number 24637
_diffrn_reflns_point_group_measured_fraction_full 0.997
_diffrn_reflns_point_group_measured_fraction_max 0.997
_diffrn_reflns_theta_full 66.736
_diffrn_reflns_theta_max 66.736
_diffrn_reflns_theta_min 4.276
_diffrn_source 'Incoatec I\mS Cu microsource'
_exptl_absorpt_coefficient_mu 3.358
_exptl_absorpt_correction_T_max 0.7528
_exptl_absorpt_correction_T_min 0.6378
_exptl_absorpt_correction_type multi-scan
_exptl_absorpt_process_details 'SADABS (Bruker, 2014)'
_exptl_crystal_colour colourless
_exptl_crystal_density_diffrn 1.572
_exptl_crystal_description block
_exptl_crystal_F_000 1064
_exptl_crystal_size_max 0.150
_exptl_crystal_size_mid 0.110
_exptl_crystal_size_min 0.100
_refine_diff_density_max 0.302
_refine_diff_density_min -0.350
_refine_diff_density_rms 0.052
_refine_ls_extinction_method none
_refine_ls_goodness_of_fit_ref 1.022
_refine_ls_hydrogen_treatment constr
_refine_ls_matrix_type full
_refine_ls_number_parameters 274
_refine_ls_number_reflns 3921
_refine_ls_number_restraints 0
_refine_ls_restrained_S_all 1.022
_refine_ls_R_factor_all 0.0364
_refine_ls_R_factor_gt 0.0288
_refine_ls_shift/su_max 0.003
_refine_ls_shift/su_mean 0.000
_refine_ls_structure_factor_coef Fsqd
_refine_ls_weighting_details 'w=1/[\s^2^(Fo^2^)+(0.0366P)^2^+1.5758P] where P=(Fo^2^+2Fc^2^)/3'
_refine_ls_weighting_scheme calc
_refine_ls_wR_factor_gt 0.0710
_refine_ls_wR_factor_ref 0.0755
_reflns_Friedel_coverage 0.000
_reflns_number_gt 3372
_reflns_number_total 3921
_reflns_threshold_expression 'I > 2\s(I)'
_cod_data_source_file c6dt04390a2.cif
_cod_data_source_block 12
_cod_depositor_comments 'Adding full bibliography for 7041350--7041357.cif.'
_cod_database_code 7041351
_cambridge_user_name 'Schirin Hanf'
_cambridge_user_crsid sh811
_cambridge_supervisor_name 'Dominic Wright'
_cambridge_supervisor_crsid dsw1000
_cambridge_crystallographer_name 'Andrew Bond'
_cambridge_crystallographer_crsid adb29
_cambridge_sample_id SH199
_cambridge_data_id DW_B2_0141
_shelx_space_group_comment
;
The symmetry employed for this shelxl refinement is uniquely defined
by the following loop, which should always be used as a source of
symmetry information in preference to the above space-group names.
They are only intended as comments.
;
_shelx_estimated_absorpt_t_min 0.633
_shelx_estimated_absorpt_t_max 0.730

loop_
_space_group_symop_operation_xyz
'x, y, z'
'-x, y+1/2, -z+1/2'
'-x, -y, -z'
'x, -y-1/2, z-1/2'

loop_
_atom_site_label
_atom_site_type_symbol
_atom_site_fract_x
_atom_site_fract_y
_atom_site_fract_z
_atom_site_U_iso_or_equiv
_atom_site_adp_type
_atom_site_occupancy
_atom_site_site_symmetry_order
_atom_site_calc_flag
_atom_site_refinement_flags_posn
_atom_site_refinement_flags_adp
Cu1 Cu 0.61228(3) 0.48447(3) 0.56583(2) 0.02680(10) Uani 1 1 d . .
P1 P 0.58003(5) 0.43050(5) 0.42439(2) 0.02002(12) Uani 1 1 d . .
O1 O 0.61232(14) 0.38122(15) 0.35134(6) 0.0291(3) Uani 1 1 d . .
N1 N 0.73808(16) 0.56654(17) 0.50369(9) 0.0274(4) Uani 1 1 d . .
N2 N 0.61405(15) 0.31260(16) 0.47802(7) 0.0212(3) Uani 1 1 d . .
N3 N 0.71115(19) 0.40041(18) 0.63740(9) 0.0350(4) Uani 1 1 d . .
C1 C 0.5079(2) 0.2182(2) 0.48479(10) 0.0257(4) Uani 1 1 d . .
H1A H 0.5210 0.1454 0.4549 0.031 Uiso 1 1 calc R U
H1B H 0.4246 0.2594 0.4714 0.031 Uiso 1 1 calc R U
C2 C 0.5000(3) 0.1674(2) 0.55338(12) 0.0437(6) Uani 1 1 d . .
H2A H 0.5783 0.1180 0.5652 0.066 Uiso 1 1 calc R U
H2B H 0.4240 0.1119 0.5557 0.066 Uiso 1 1 calc R U
H2C H 0.4928 0.2394 0.5837 0.066 Uiso 1 1 calc R U
C3 C 0.74566(19) 0.2541(2) 0.48483(10) 0.0265(4) Uani 1 1 d . .
H3A H 0.7576 0.2173 0.5292 0.032 Uiso 1 1 calc R U
H3B H 0.8106 0.3231 0.4810 0.032 Uiso 1 1 calc R U
C4 C 0.7727(2) 0.1511(3) 0.43610(12) 0.0464(7) Uani 1 1 d . .
H4A H 0.7127 0.0795 0.4412 0.070 Uiso 1 1 calc R U
H4B H 0.8618 0.1207 0.4435 0.070 Uiso 1 1 calc R U
H4C H 0.7613 0.1861 0.3919 0.070 Uiso 1 1 calc R U
C5 C 0.7621(2) 0.3603(2) 0.68303(11) 0.0360(5) Uani 1 1 d . .
C6 C 0.8278(3) 0.3088(3) 0.74212(12) 0.0551(8) Uani 1 1 d . .
H6A H 0.8664 0.3793 0.7680 0.083 Uiso 1 1 calc R U
H6B H 0.8959 0.2493 0.7301 0.083 Uiso 1 1 calc R U
H6C H 0.7651 0.2633 0.7679 0.083 Uiso 1 1 calc R U
C11 C 0.7195(2) 0.5349(2) 0.44006(10) 0.0258(4) Uani 1 1 d . .
C12 C 0.7923(2) 0.5877(2) 0.39194(12) 0.0380(5) Uani 1 1 d . .
H12 H 0.7789 0.5619 0.3477 0.046 Uiso 1 1 calc R U
C13 C 0.8850(2) 0.6788(3) 0.40971(14) 0.0480(7) Uani 1 1 d . .
H13 H 0.9358 0.7171 0.3777 0.058 Uiso 1 1 calc R U
C14 C 0.9023(2) 0.7128(2) 0.47416(15) 0.0472(7) Uani 1 1 d . .
H14 H 0.9641 0.7764 0.4871 0.057 Uiso 1 1 calc R U
C15 C 0.8295(2) 0.6542(2) 0.51992(13) 0.0384(6) Uani 1 1 d . .
H15 H 0.8443 0.6764 0.5645 0.046 Uiso 1 1 calc R U
C21 C 0.51512(19) 0.3875(2) 0.30097(9) 0.0236(4) Uani 1 1 d . .
C22 C 0.4058(2) 0.3130(2) 0.30331(10) 0.0300(5) Uani 1 1 d . .
H22 H 0.3950 0.2561 0.3388 0.036 Uiso 1 1 calc R U
C23 C 0.3114(2) 0.3222(2) 0.25294(11) 0.0347(5) Uani 1 1 d . .
H23 H 0.2352 0.2716 0.2539 0.042 Uiso 1 1 calc R U
C24 C 0.3282(2) 0.4049(2) 0.20158(10) 0.0352(5) Uani 1 1 d . .
H24 H 0.2634 0.4121 0.1674 0.042 Uiso 1 1 calc R U
C25 C 0.4396(2) 0.4771(2) 0.20018(11) 0.0376(6) Uani 1 1 d . .
H25 H 0.4515 0.5330 0.1645 0.045 Uiso 1 1 calc R U
C26 C 0.5342(2) 0.4692(2) 0.24992(10) 0.0327(5) Uani 1 1 d . .
H26 H 0.6108 0.5193 0.2488 0.039 Uiso 1 1 calc R U
P2 P 0.87691(5) 0.97294(5) 0.63914(3) 0.02687(13) Uani 1 1 d . .
F1 F 0.73995(15) 0.91221(18) 0.61964(9) 0.0650(5) Uani 1 1 d . .
F2 F 0.81598(19) 1.11195(15) 0.63430(8) 0.0645(5) Uani 1 1 d . .
F3 F 0.90715(17) 0.97981(17) 0.56427(7) 0.0589(4) Uani 1 1 d . .
F4 F 0.93888(16) 0.83349(14) 0.64376(8) 0.0544(4) Uani 1 1 d . .
F5 F 0.84722(16) 0.96542(17) 0.71443(7) 0.0566(4) Uani 1 1 d . .
F6 F 1.01426(16) 1.03293(16) 0.65904(9) 0.0604(5) Uani 1 1 d . .

loop_
_atom_site_aniso_label
_atom_site_aniso_U_11
_atom_site_aniso_U_22
_atom_site_aniso_U_33
_atom_site_aniso_U_23
_atom_site_aniso_U_13
_atom_site_aniso_U_12
Cu1 0.02364(17) 0.02953(18) 0.02668(17) 0.00030(12) -0.00407(12) 0.00472(13)
P1 0.0194(2) 0.0225(3) 0.0178(2) 0.00038(19) -0.00276(18) 0.0000(2)
O1 0.0255(8) 0.0442(9) 0.0175(7) -0.0009(6) -0.0007(6) 0.0066(7)
N1 0.0203(9) 0.0249(9) 0.0367(10) -0.0080(7) -0.0021(7) 0.0014(7)
N2 0.0190(8) 0.0236(9) 0.0206(8) 0.0019(7) -0.0023(6) 0.0013(7)
N3 0.0409(11) 0.0339(11) 0.0289(10) -0.0071(8) -0.0087(8) 0.0123(9)
C1 0.0245(11) 0.0227(10) 0.0297(11) 0.0012(8) 0.0006(8) -0.0009(8)
C2 0.0539(16) 0.0397(14) 0.0376(13) 0.0118(11) 0.0046(11) -0.0102(12)
C3 0.0221(10) 0.0278(11) 0.0289(10) 0.0001(9) -0.0059(8) 0.0050(9)
C4 0.0356(14) 0.0613(17) 0.0416(13) -0.0190(12) -0.0051(11) 0.0173(13)
C5 0.0443(14) 0.0332(12) 0.0296(12) -0.0089(10) -0.0084(10) 0.0115(11)
C6 0.079(2) 0.0537(17) 0.0303(13) -0.0069(12) -0.0222(13) 0.0239(15)
C11 0.0212(10) 0.0237(10) 0.0320(11) 0.0020(8) -0.0026(8) 0.0008(8)
C12 0.0310(12) 0.0427(14) 0.0400(13) 0.0088(11) -0.0009(10) -0.0084(11)
C13 0.0344(14) 0.0444(15) 0.0656(17) 0.0114(13) 0.0070(12) -0.0115(12)
C14 0.0257(12) 0.0355(14) 0.080(2) -0.0086(13) 0.0019(12) -0.0105(10)
C15 0.0230(11) 0.0361(13) 0.0556(15) -0.0186(11) -0.0045(10) -0.0007(10)
C21 0.0234(10) 0.0300(11) 0.0173(9) -0.0052(8) -0.0007(8) 0.0039(8)
C22 0.0386(13) 0.0261(11) 0.0253(10) 0.0007(8) 0.0015(9) -0.0022(9)
C23 0.0337(12) 0.0357(13) 0.0343(12) -0.0081(10) -0.0022(9) -0.0078(10)
C24 0.0353(13) 0.0462(14) 0.0231(11) -0.0051(10) -0.0068(9) 0.0014(11)
C25 0.0429(14) 0.0481(15) 0.0212(11) 0.0065(10) -0.0027(9) -0.0038(11)
C26 0.0319(12) 0.0435(13) 0.0225(10) 0.0034(9) 0.0000(9) -0.0075(10)
P2 0.0251(3) 0.0259(3) 0.0295(3) 0.0008(2) 0.0000(2) 0.0007(2)
F1 0.0352(9) 0.0762(12) 0.0819(12) 0.0074(10) -0.0142(8) -0.0187(8)
F2 0.0951(13) 0.0397(9) 0.0560(10) -0.0082(7) -0.0233(9) 0.0315(9)
F3 0.0697(11) 0.0749(11) 0.0328(8) 0.0052(7) 0.0085(7) 0.0118(9)
F4 0.0695(11) 0.0334(8) 0.0585(9) -0.0057(7) -0.0149(8) 0.0176(7)
F5 0.0633(11) 0.0744(11) 0.0331(8) 0.0062(7) 0.0123(7) 0.0099(9)
F6 0.0438(9) 0.0636(10) 0.0721(11) 0.0125(9) -0.0149(8) -0.0230(8)

loop_
_atom_type_symbol
_atom_type_description
_atom_type_scat_dispersion_real
_atom_type_scat_dispersion_imag
_atom_type_scat_source
C C 0.0181 0.0091 'International Tables Vol C Tables 4.2.6.8 and 6.1.1.4'
H H 0.0000 0.0000 'International Tables Vol C Tables 4.2.6.8 and 6.1.1.4'
N N 0.0311 0.0180 'International Tables Vol C Tables 4.2.6.8 and 6.1.1.4'
O O 0.0492 0.0322 'International Tables Vol C Tables 4.2.6.8 and 6.1.1.4'
F F 0.0727 0.0534 'International Tables Vol C Tables 4.2.6.8 and 6.1.1.4'
P P 0.2955 0.4335 'International Tables Vol C Tables 4.2.6.8 and 6.1.1.4'
Cu Cu -1.9646 0.5888 'International Tables Vol C Tables 4.2.6.8 and 6.1.1.4'

loop_
_geom_angle_atom_site_label_1
_geom_angle_atom_site_label_2
_geom_angle_atom_site_label_3
_geom_angle
_geom_angle_site_symmetry_3
N3 Cu1 N1 109.23(8) .
N3 Cu1 P1 123.67(6) 3_666
N1 Cu1 P1 119.60(5) 3_666
O1 P1 N2 109.05(8) .
O1 P1 C11 98.80(9) .
N2 P1 C11 100.56(9) .
O1 P1 Cu1 115.99(5) 3_666
N2 P1 Cu1 113.40(6) 3_666
C11 P1 Cu1 117.12(7) 3_666
C21 O1 P1 119.19(12) .
C15 N1 C11 118.0(2) .
C15 N1 Cu1 126.05(16) .
C11 N1 Cu1 115.78(14) .
C1 N2 C3 113.35(15) .
C1 N2 P1 114.51(12) .
C3 N2 P1 121.45(13) .
C5 N3 Cu1 172.79(19) .
N2 C1 C2 113.18(17) .
N2 C1 H1A 108.9 .
C2 C1 H1A 108.9 .
N2 C1 H1B 108.9 .
C2 C1 H1B 108.9 .
H1A C1 H1B 107.8 .
C1 C2 H2A 109.5 .
C1 C2 H2B 109.5 .
H2A C2 H2B 109.5 .
C1 C2 H2C 109.5 .
H2A C2 H2C 109.5 .
H2B C2 H2C 109.5 .
N2 C3 C4 115.39(17) .
N2 C3 H3A 108.4 .
C4 C3 H3A 108.4 .
N2 C3 H3B 108.4 .
C4 C3 H3B 108.4 .
H3A C3 H3B 107.5 .
C3 C4 H4A 109.5 .
C3 C4 H4B 109.5 .
H4A C4 H4B 109.5 .
C3 C4 H4C 109.5 .
H4A C4 H4C 109.5 .
H4B C4 H4C 109.5 .
N3 C5 C6 179.9(3) .
C5 C6 H6A 109.5 .
C5 C6 H6B 109.5 .
H6A C6 H6B 109.5 .
C5 C6 H6C 109.5 .
H6A C6 H6C 109.5 .
H6B C6 H6C 109.5 .
N1 C11 C12 122.4(2) .
N1 C11 P1 112.90(15) .
C12 C11 P1 124.38(17) .
C11 C12 C13 118.6(2) .
C11 C12 H12 120.7 .
C13 C12 H12 120.7 .
C14 C13 C12 119.1(2) .
C14 C13 H13 120.4 .
C12 C13 H13 120.4 .
C13 C14 C15 119.5(2) .
C13 C14 H14 120.2 .
C15 C14 H14 120.2 .
N1 C15 C14 122.3(2) .
N1 C15 H15 118.8 .
C14 C15 H15 118.8 .
C26 C21 C22 121.82(19) .
C26 C21 O1 117.73(18) .
C22 C21 O1 120.44(18) .
C21 C22 C23 118.9(2) .
C21 C22 H22 120.5 .
C23 C22 H22 120.5 .
C24 C23 C22 120.0(2) .
C24 C23 H23 120.0 .
C22 C23 H23 120.0 .
C25 C24 C23 119.7(2) .
C25 C24 H24 120.2 .
C23 C24 H24 120.2 .
C24 C25 C26 121.0(2) .
C24 C25 H25 119.5 .
C26 C25 H25 119.5 .
C21 C26 C25 118.5(2) .
C21 C26 H26 120.7 .
C25 C26 H26 120.7 .
F2 P2 F1 90.08(10) .
F2 P2 F3 89.72(9) .
F1 P2 F3 89.46(10) .
F2 P2 F6 90.25(10) .
F1 P2 F6 179.58(10) .
F3 P2 F6 90.81(10) .
F2 P2 F4 179.65(12) .
F1 P2 F4 90.17(10) .
F3 P2 F4 90.03(9) .
F6 P2 F4 89.51(9) .
F2 P2 F5 90.59(9) .
F1 P2 F5 90.69(10) .
F3 P2 F5 179.65(10) .
F6 P2 F5 89.04(10) .
F4 P2 F5 89.65(9) .

loop_
_geom_bond_atom_site_label_1
_geom_bond_atom_site_label_2
_geom_bond_distance
_geom_bond_site_symmetry_2
Cu1 N3 1.9558(19) .
Cu1 N1 2.0549(18) .
Cu1 P1 2.1975(6) 3_666
P1 O1 1.6360(14) .
P1 N2 1.6762(16) .
P1 C11 1.824(2) .
P1 Cu1 2.1975(6) 3_666
O1 C21 1.408(2) .
N1 C15 1.345(3) .
N1 C11 1.352(3) .
N2 C1 1.487(3) .
N2 C3 1.493(2) .
N3 C5 1.132(3) .
C1 C2 1.511(3) .
C1 H1A 0.9900 .
C1 H1B 0.9900 .
C2 H2A 0.9800 .
C2 H2B 0.9800 .
C2 H2C 0.9800 .
C3 C4 1.504(3) .
C3 H3A 0.9900 .
C3 H3B 0.9900 .
C4 H4A 0.9800 .
C4 H4B 0.9800 .
C4 H4C 0.9800 .
C5 C6 1.464(3) .
C6 H6A 0.9800 .
C6 H6B 0.9800 .
C6 H6C 0.9800 .
C11 C12 1.386(3) .
C12 C13 1.386(3) .
C12 H12 0.9500 .
C13 C14 1.374(4) .
C13 H13 0.9500 .
C14 C15 1.377(4) .
C14 H14 0.9500 .
C15 H15 0.9500 .
C21 C26 1.373(3) .
C21 C22 1.376(3) .
C22 C23 1.391(3) .
C22 H22 0.9500 .
C23 C24 1.381(3) .
C23 H23 0.9500 .
C24 C25 1.378(3) .
C24 H24 0.9500 .
C25 C26 1.382(3) .
C25 H25 0.9500 .
C26 H26 0.9500 .
P2 F2 1.5817(15) .
P2 F1 1.5856(16) .
P2 F3 1.5860(15) .
P2 F6 1.5879(16) .
P2 F4 1.5900(15) .
P2 F5 1.5935(15) .

loop_
_geom_torsion_atom_site_label_1
_geom_torsion_atom_site_label_2
_geom_torsion_atom_site_label_3
_geom_torsion_atom_site_label_4
_geom_torsion
_geom_torsion_site_symmetry_1
N2 P1 O1 C21 125.30(15) .
C11 P1 O1 C21 -130.24(16) .
Cu1 P1 O1 C21 -4.19(17) 3_666
O1 P1 N2 C1 -85.22(14) .
C11 P1 N2 C1 171.54(14) .
Cu1 P1 N2 C1 45.67(14) 3_666
O1 P1 N2 C3 56.93(16) .
C11 P1 N2 C3 -46.31(16) .
Cu1 P1 N2 C3 -172.18(12) 3_666
C3 N2 C1 C2 69.5(2) .
P1 N2 C1 C2 -145.23(16) .
C1 N2 C3 C4 59.8(2) .
P1 N2 C3 C4 -82.7(2) .
C15 N1 C11 C12 1.1(3) .
Cu1 N1 C11 C12 176.61(17) .
C15 N1 C11 P1 -172.92(16) .
Cu1 N1 C11 P1 2.56(19) .
O1 P1 C11 N1 -164.59(15) .
N2 P1 C11 N1 -53.19(16) .
Cu1 P1 C11 N1 70.14(16) 3_666
O1 P1 C11 C12 21.5(2) .
N2 P1 C11 C12 132.9(2) .
Cu1 P1 C11 C12 -103.77(19) 3_666
N1 C11 C12 C13 -1.8(4) .
P1 C11 C12 C13 171.54(19) .
C11 C12 C13 C14 0.5(4) .
C12 C13 C14 C15 1.3(4) .
C11 N1 C15 C14 0.8(3) .
Cu1 N1 C15 C14 -174.11(18) .
C13 C14 C15 N1 -2.1(4) .
P1 O1 C21 C26 114.65(19) .
P1 O1 C21 C22 -65.9(2) .
C26 C21 C22 C23 -0.9(3) .
O1 C21 C22 C23 179.60(19) .
C21 C22 C23 C24 0.2(3) .
C22 C23 C24 C25 0.7(4) .
C23 C24 C25 C26 -0.9(4) .
C22 C21 C26 C25 0.8(3) .
O1 C21 C26 C25 -179.7(2) .
C24 C25 C26 C21 0.2(4) .
